data_7106649
loop_
_publ_author_name
'Lucile Bernet'
'Ralte Lalrempuia'
'Wadih Ghattas'
'Helge Muller-Bunz'
'Laura Vigara'
'Antoni Llobet'
'Martin Albrecht'

_publ_section_title
;
 Tunable single-site ruthenium catalysts for efficient water oxidation
;
_journal_name_full Chem.Commun.
_journal_page_first 8058
_journal_paper_doi 10.1039/c1cc12615f
_journal_volume 47
_journal_year 2011
_chemical_formula_moiety 'C21 H28 Cl N4 Ru, C F3 O3 S, C2 H3 N'
_chemical_formula_sum 'C24 H31 Cl F3 N5 O3 Ru S'
_chemical_formula_weight 663.12
_chemical_name_systematic
;
?
;
_space_group_IT_number 14
_symmetry_cell_setting monoclinic
_symmetry_space_group_name_Hall '-P 2ybc'
_symmetry_space_group_name_H-M 'P 1 21/c 1'
_atom_sites_solution_hydrogens geom
_atom_sites_solution_primary direct
_atom_sites_solution_secondary difmap
_audit_creation_method SHELXL-97
_cell_angle_alpha 90.00
_cell_angle_beta 92.849(1)
_cell_angle_gamma 90.00
_cell_formula_units_Z 4
_cell_length_a 9.2210(1)
_cell_length_b 10.6901(1)
_cell_length_c 27.7904(3)
_cell_measurement_reflns_used 17905
_cell_measurement_temperature 100(2)
_cell_measurement_theta_max 29.8329
_cell_measurement_theta_min 3.2117
_cell_volume 2736.01(5)
_computing_cell_refinement
;
CrysAlisPro, Oxford Diffraction Ltd.,
Version 1.171.34.36 (release 02-08-2010 CrysAlis171 .NET)
(compiled Aug 2 2010,13:00:58)
;
_computing_data_collection
;
CrysAlisPro, Oxford Diffraction Ltd.,
Version 1.171.34.36 (release 02-08-2010 CrysAlis171 .NET)
(compiled Aug 2 2010,13:00:58)
;
_computing_data_reduction
;
CrysAlisPro, Oxford Diffraction Ltd.,
Version 1.171.34.36 (release 02-08-2010 CrysAlis171 .NET)
(compiled Aug 2 2010,13:00:58)
;
_computing_structure_refinement 'SHELXL-97 (Sheldrick, 2008)'
_computing_structure_solution 'SHELXS-97 (Sheldrick, 2008)'
_diffrn_ambient_temperature 100(2)
_diffrn_detector_area_resol_mean 10.3196
_diffrn_measured_fraction_theta_full 0.997
_diffrn_measured_fraction_theta_max 0.903
_diffrn_measurement_device_type 'SuperNova, Dual, Cu at zero, Atlas'
_diffrn_measurement_method '\w scans'
_diffrn_radiation_monochromator mirror
_diffrn_radiation_source 'SuperNova (Mo) X-ray Source'
_diffrn_radiation_type MoK\a
_diffrn_radiation_wavelength 0.71073
_diffrn_reflns_av_R_equivalents 0.0409
_diffrn_reflns_av_sigmaI/netI 0.0321
_diffrn_reflns_limit_h_max 12
_diffrn_reflns_limit_h_min -12
_diffrn_reflns_limit_k_max 14
_diffrn_reflns_limit_k_min -14
_diffrn_reflns_limit_l_max 37
_diffrn_reflns_limit_l_min -37
_diffrn_reflns_number 46079
_diffrn_reflns_theta_full 27.00
_diffrn_reflns_theta_max 29.90
_diffrn_reflns_theta_min 3.22
_exptl_absorpt_coefficient_mu 0.803
_exptl_absorpt_correction_T_max 0.918
_exptl_absorpt_correction_T_min 0.853
_exptl_absorpt_correction_type analytical
_exptl_absorpt_process_details
;
CrysAlisPro, Oxford Diffraction Ltd.,
Version 1.171.34.36 (release 02-08-2010 CrysAlis171 .NET)
(compiled Aug 2 2010,13:00:58)
Analytical numeric absorption correction using a multifaceted crystal
model based on expressions derived by R.C. Clark & J.S. Reid.
(Clark, R. C. & Reid, J. S. (1995). Acta Cryst. A51, 887-897)
;
_exptl_crystal_colour orange
_exptl_crystal_density_diffrn 1.610
_exptl_crystal_density_method 'not measured'
_exptl_crystal_description block
_exptl_crystal_F_000 1352
_exptl_crystal_size_max 0.2514
_exptl_crystal_size_mid 0.2154
_exptl_crystal_size_min 0.1275
_refine_diff_density_max 0.499
_refine_diff_density_min -0.567
_refine_diff_density_rms 0.082
_refine_ls_extinction_method none
_refine_ls_goodness_of_fit_ref 1.090
_refine_ls_hydrogen_treatment constr
_refine_ls_matrix_type full
_refine_ls_number_parameters 350
_refine_ls_number_reflns 7126
_refine_ls_number_restraints 0
_refine_ls_restrained_S_all 1.090
_refine_ls_R_factor_all 0.0376
_refine_ls_R_factor_gt 0.0271
_refine_ls_shift/su_max 0.004
_refine_ls_shift/su_mean 0.000
_refine_ls_structure_factor_coef Fsqd
_refine_ls_weighting_details 'calc w=1/[\s^2^(Fo^2^)+(0.0136P)^2^+2.3089P] where P=(Fo^2^+2Fc^2^)/3'
_refine_ls_weighting_scheme calc
_refine_ls_wR_factor_gt 0.0502
_refine_ls_wR_factor_ref 0.0543
_reflns_number_gt 6116
_reflns_number_total 7126
_reflns_threshold_expression I>2\s(I)
_cod_data_source_file c1cc12615f.txt
_cod_data_source_block alb89(2c)
_cod_original_sg_symbol_H-M 'P 21/c'
_cod_database_code 7106649

loop_
_symmetry_equiv_pos_as_xyz
'x, y, z'
'-x, y+1/2, -z+1/2'
'-x, -y, -z'
'x, -y-1/2, z-1/2'

loop_
_atom_site_label
_atom_site_type_symbol
_atom_site_fract_x
_atom_site_fract_y
_atom_site_fract_z
_atom_site_U_iso_or_equiv
_atom_site_adp_type
_atom_site_occupancy
_atom_site_symmetry_multiplicity
_atom_site_calc_flag
_atom_site_refinement_flags
_atom_site_disorder_assembly
_atom_site_disorder_group
Ru Ru 1.017358(14) 0.774929(12) 0.113855(5) 0.00752(4) Uani 1 1 d . . .
Cl Cl 1.08615(4) 0.82550(4) 0.033967(14) 0.01250(9) Uani 1 1 d . . .
N1 N 1.09747(15) 0.59403(13) 0.09809(5) 0.0094(3) Uani 1 1 d . . .
C1 C 1.23587(19) 0.55983(16) 0.10813(6) 0.0124(3) Uani 1 1 d . . .
H1 H 1.2984 0.6162 0.1255 0.015 Uiso 1 1 calc R . .
C2 C 1.29097(19) 0.44608(16) 0.09419(6) 0.0142(4) Uani 1 1 d . . .
H2 H 1.3892 0.4246 0.1022 0.017 Uiso 1 1 calc R . .
C3 C 1.20093(19) 0.36384(16) 0.06844(6) 0.0136(4) Uani 1 1 d . . .
H3 H 1.2374 0.2858 0.0580 0.016 Uiso 1 1 calc R . .
C4 C 1.05697(19) 0.39618(16) 0.05799(6) 0.0116(3) Uani 1 1 d . . .
H4 H 0.9933 0.3405 0.0407 0.014 Uiso 1 1 calc R . .
C5 C 1.00788(18) 0.51169(15) 0.07333(6) 0.0095(3) Uani 1 1 d . . .
C6 C 0.86580(18) 0.56824(15) 0.06501(6) 0.0091(3) Uani 1 1 d . . .
C7 C 0.84579(18) 0.69052(16) 0.07946(6) 0.0096(3) Uani 1 1 d . . .
N2 N 0.74035(15) 0.52964(13) 0.04198(5) 0.0099(3) Uani 1 1 d . . .
C8 C 0.70181(19) 0.40860(16) 0.02040(6) 0.0139(4) Uani 1 1 d . . .
H8A H 0.6045 0.4136 0.0046 0.021 Uiso 1 1 calc R . .
H8B H 0.7028 0.3444 0.0456 0.021 Uiso 1 1 calc R . .
H8C H 0.7723 0.3867 -0.0035 0.021 Uiso 1 1 calc R . .
N3 N 0.64192(15) 0.61980(13) 0.04029(5) 0.0116(3) Uani 1 1 d . . .
N4 N 0.70800(15) 0.71630(13) 0.06306(5) 0.0098(3) Uani 1 1 d . . .
C9 C 0.63441(19) 0.84024(16) 0.06394(6) 0.0126(3) Uani 1 1 d . . .
H9 H 0.6657 0.8826 0.0948 0.015 Uiso 1 1 calc R . .
C10 C 0.6842(2) 0.92003(19) 0.02300(8) 0.0244(4) Uani 1 1 d . . .
H10A H 0.7905 0.9209 0.0236 0.037 Uiso 1 1 calc R . .
H10B H 0.6481 1.0056 0.0266 0.037 Uiso 1 1 calc R . .
H10C H 0.6462 0.8853 -0.0077 0.037 Uiso 1 1 calc R . .
C11 C 0.4717(2) 0.82582(19) 0.06309(9) 0.0260(5) Uani 1 1 d . . .
H11A H 0.4369 0.7921 0.0318 0.039 Uiso 1 1 calc R . .
H11B H 0.4269 0.9076 0.0682 0.039 Uiso 1 1 calc R . .
H11C H 0.4456 0.7684 0.0887 0.039 Uiso 1 1 calc R . .
C12 C 0.97362(19) 0.76140(16) 0.19101(6) 0.0114(3) Uani 1 1 d . . .
C18 C 0.9057(2) 0.65543(17) 0.21808(6) 0.0161(4) Uani 1 1 d . . .
H18 H 0.8151 0.6303 0.1993 0.019 Uiso 1 1 calc R . .
C19 C 0.8606(2) 0.70256(19) 0.26712(7) 0.0218(4) Uani 1 1 d . . .
H19A H 0.9474 0.7244 0.2871 0.033 Uiso 1 1 calc R . .
H19B H 0.8066 0.6368 0.2831 0.033 Uiso 1 1 calc R . .
H19C H 0.7989 0.7767 0.2626 0.033 Uiso 1 1 calc R . .
C20 C 1.0012(2) 0.53945(18) 0.22356(7) 0.0256(5) Uani 1 1 d . . .
H20A H 1.0302 0.5123 0.1918 0.038 Uiso 1 1 calc R . .
H20B H 0.9468 0.4723 0.2385 0.038 Uiso 1 1 calc R . .
H20C H 1.0879 0.5592 0.2439 0.038 Uiso 1 1 calc R . .
C13 C 1.12576(18) 0.77571(16) 0.18604(6) 0.0121(3) Uani 1 1 d . . .
H13 H 1.1897 0.7148 0.2002 0.014 Uiso 1 1 calc R . .
C14 C 1.18512(19) 0.87672(16) 0.16096(6) 0.0128(3) Uani 1 1 d . . .
H14 H 1.2874 0.8853 0.1597 0.015 Uiso 1 1 calc R . .
C15 C 1.0913(2) 0.96543(16) 0.13761(6) 0.0134(4) Uani 1 1 d . . .
C21 C 1.1496(2) 1.06853(17) 0.10766(7) 0.0192(4) Uani 1 1 d . . .
H21A H 1.0804 1.0867 0.0807 0.029 Uiso 1 1 calc R . .
H21B H 1.2426 1.0427 0.0952 0.029 Uiso 1 1 calc R . .
H21C H 1.1641 1.1437 0.1275 0.029 Uiso 1 1 calc R . .
C16 C 0.93947(19) 0.95388(16) 0.14194(6) 0.0122(3) Uani 1 1 d . . .
H16 H 0.8756 1.0140 0.1272 0.015 Uiso 1 1 calc R . .
C17 C 0.88266(19) 0.85289(16) 0.16815(6) 0.0119(3) Uani 1 1 d . . .
H17 H 0.7805 0.8463 0.1705 0.014 Uiso 1 1 calc R . .
N5 N 0.4928(2) 0.6825(2) 0.19098(8) 0.0399(5) Uani 1 1 d . . .
C23 C 0.4988(2) 0.5959(2) 0.21468(8) 0.0277(5) Uani 1 1 d . . .
C24 C 0.5065(3) 0.4834(2) 0.24411(8) 0.0355(5) Uani 1 1 d . . .
H24A H 0.4611 0.4137 0.2261 0.053 Uiso 1 1 calc R . .
H24B H 0.4551 0.4974 0.2737 0.053 Uiso 1 1 calc R . .
H24C H 0.6083 0.4632 0.2524 0.053 Uiso 1 1 calc R . .
O1 O 0.61481(15) 0.05704(12) 0.14776(5) 0.0229(3) Uani 1 1 d . . .
O2 O 0.44869(14) 0.22092(13) 0.17044(5) 0.0218(3) Uani 1 1 d . . .
O3 O 0.52676(15) 0.20936(13) 0.08819(5) 0.0225(3) Uani 1 1 d . . .
S S 0.55684(5) 0.18034(4) 0.138333(16) 0.01503(9) Uani 1 1 d . . .
C22 C 0.7112(2) 0.28181(18) 0.15483(7) 0.0178(4) Uani 1 1 d . . .
F1 F 0.82627(12) 0.25702(11) 0.12879(4) 0.0274(3) Uani 1 1 d . . .
F2 F 0.75350(13) 0.26933(12) 0.20127(4) 0.0309(3) Uani 1 1 d . . .
F3 F 0.67796(13) 0.40281(10) 0.14741(4) 0.0269(3) Uani 1 1 d . . .

loop_
_atom_site_aniso_label
_atom_site_aniso_U_11
_atom_site_aniso_U_22
_atom_site_aniso_U_33
_atom_site_aniso_U_23
_atom_site_aniso_U_13
_atom_site_aniso_U_12
Ru 0.00736(7) 0.00695(7) 0.00816(6) -0.00047(5) -0.00036(5) 0.00039(5)
Cl 0.0147(2) 0.0126(2) 0.01037(18) -0.00020(16) 0.00225(15) -0.00057(16)
N1 0.0095(7) 0.0098(7) 0.0088(7) 0.0011(6) -0.0004(5) 0.0008(5)
C1 0.0118(9) 0.0134(9) 0.0117(8) 0.0015(7) -0.0015(7) 0.0002(7)
C2 0.0107(9) 0.0147(9) 0.0173(9) 0.0046(7) 0.0016(7) 0.0038(7)
C3 0.0168(9) 0.0094(8) 0.0151(8) 0.0028(7) 0.0051(7) 0.0030(7)
C4 0.0140(9) 0.0092(8) 0.0118(8) 0.0008(7) 0.0015(7) -0.0007(6)
C5 0.0103(8) 0.0100(8) 0.0083(7) 0.0016(6) 0.0016(6) -0.0003(6)
C6 0.0091(8) 0.0105(8) 0.0078(7) 0.0003(6) 0.0001(6) -0.0009(6)
C7 0.0079(8) 0.0123(8) 0.0087(7) 0.0013(6) 0.0008(6) 0.0000(6)
N2 0.0100(7) 0.0088(7) 0.0109(7) -0.0014(6) -0.0003(5) -0.0005(5)
C8 0.0148(9) 0.0098(8) 0.0168(9) -0.0040(7) -0.0019(7) -0.0021(7)
N3 0.0102(7) 0.0115(7) 0.0129(7) -0.0017(6) 0.0001(6) 0.0004(6)
N4 0.0090(7) 0.0091(7) 0.0114(7) -0.0007(6) -0.0004(5) 0.0000(5)
C9 0.0122(9) 0.0101(8) 0.0154(8) -0.0016(7) -0.0015(7) 0.0041(6)
C10 0.0235(11) 0.0186(10) 0.0321(11) 0.0102(9) 0.0102(9) 0.0080(8)
C11 0.0106(9) 0.0169(10) 0.0509(14) 0.0025(10) 0.0071(9) 0.0054(7)
C12 0.0134(8) 0.0131(8) 0.0078(7) -0.0025(7) 0.0006(6) -0.0008(7)
C18 0.0167(9) 0.0169(9) 0.0145(8) 0.0026(7) 0.0000(7) -0.0055(7)
C19 0.0242(11) 0.0258(11) 0.0157(9) 0.0046(8) 0.0055(8) -0.0030(8)
C20 0.0376(13) 0.0161(10) 0.0237(10) 0.0066(8) 0.0071(9) 0.0010(9)
C13 0.0128(8) 0.0133(8) 0.0096(8) -0.0022(7) -0.0031(6) 0.0018(7)
C14 0.0112(8) 0.0151(9) 0.0121(8) -0.0052(7) -0.0006(7) -0.0023(7)
C15 0.0206(9) 0.0090(8) 0.0109(8) -0.0039(7) 0.0023(7) -0.0027(7)
C21 0.0283(11) 0.0133(9) 0.0166(9) -0.0012(8) 0.0054(8) -0.0056(8)
C16 0.0165(9) 0.0096(8) 0.0106(8) -0.0018(7) 0.0009(7) 0.0034(7)
C17 0.0105(8) 0.0156(9) 0.0097(8) -0.0044(7) 0.0013(6) 0.0008(7)
N5 0.0365(12) 0.0404(12) 0.0411(12) -0.0010(10) -0.0170(9) 0.0070(9)
C23 0.0176(10) 0.0352(13) 0.0295(11) -0.0113(10) -0.0058(9) 0.0038(9)
C24 0.0459(15) 0.0319(12) 0.0290(12) -0.0094(10) 0.0061(11) -0.0015(11)
O1 0.0268(8) 0.0140(7) 0.0286(8) 0.0023(6) 0.0075(6) 0.0045(6)
O2 0.0170(7) 0.0234(7) 0.0256(7) -0.0029(6) 0.0081(6) 0.0023(6)
O3 0.0230(7) 0.0267(8) 0.0176(7) 0.0002(6) -0.0018(6) -0.0001(6)
S 0.0149(2) 0.0140(2) 0.0164(2) -0.00030(18) 0.00265(17) 0.00188(17)
C22 0.0178(9) 0.0187(9) 0.0170(9) 0.0009(8) 0.0003(7) 0.0016(8)
F1 0.0157(6) 0.0331(7) 0.0340(7) 0.0024(5) 0.0078(5) 0.0002(5)
F2 0.0284(7) 0.0419(7) 0.0214(6) 0.0010(6) -0.0080(5) -0.0036(6)
F3 0.0306(7) 0.0145(6) 0.0357(7) -0.0012(5) 0.0021(5) -0.0015(5)

loop_
_atom_type_symbol
_atom_type_description
_atom_type_scat_dispersion_real
_atom_type_scat_dispersion_imag
_atom_type_scat_source
C C 0.0033 0.0016 'International Tables Vol C Tables 4.2.6.8 and 6.1.1.4'
H H 0.0000 0.0000 'International Tables Vol C Tables 4.2.6.8 and 6.1.1.4'
N N 0.0061 0.0033 'International Tables Vol C Tables 4.2.6.8 and 6.1.1.4'
O O 0.0106 0.0060 'International Tables Vol C Tables 4.2.6.8 and 6.1.1.4'
F F 0.0171 0.0103 'International Tables Vol C Tables 4.2.6.8 and 6.1.1.4'
S S 0.1246 0.1234 'International Tables Vol C Tables 4.2.6.8 and 6.1.1.4'
Cl Cl 0.1484 0.1585 'International Tables Vol C Tables 4.2.6.8 and 6.1.1.4'
Ru Ru -1.2594 0.8363 'International Tables Vol C Tables 4.2.6.8 and 6.1.1.4'

loop_
_geom_angle_atom_site_label_1
_geom_angle_atom_site_label_2
_geom_angle_atom_site_label_3
_geom_angle
_geom_angle_site_symmetry_1
_geom_angle_site_symmetry_3
_geom_angle_publ_flag
C7 Ru N1 76.58(6) . . ?
C7 Ru C17 92.22(7) . . ?
N1 Ru C17 135.31(6) . . ?
C7 Ru C13 138.08(7) . . ?
N1 Ru C13 92.57(6) . . ?
C17 Ru C13 67.25(6) . . ?
C7 Ru C16 107.13(7) . . ?
N1 Ru C16 171.14(6) . . ?
C17 Ru C16 37.86(6) . . ?
C13 Ru C16 79.30(6) . . ?
C7 Ru C12 104.71(6) . . ?
N1 Ru C12 102.89(6) . . ?
C17 Ru C12 37.82(6) . . ?
C13 Ru C12 37.76(6) . . ?
C16 Ru C12 68.50(6) . . ?
C7 Ru C15 140.04(7) . . ?
N1 Ru C15 141.80(6) . . ?
C17 Ru C15 67.75(6) . . ?
C13 Ru C15 66.97(6) . . ?
C16 Ru C15 37.23(6) . . ?
C12 Ru C15 80.83(6) . . ?
C7 Ru C14 171.25(6) . . ?
N1 Ru C14 108.87(6) . . ?
C17 Ru C14 79.09(6) . . ?
C13 Ru C14 36.90(6) . . ?
C16 Ru C14 66.50(6) . . ?
C12 Ru C14 67.72(6) . . ?
C15 Ru C14 36.81(6) . . ?
C7 Ru Cl 84.24(5) . . ?
N1 Ru Cl 84.47(4) . . ?
C17 Ru Cl 138.06(5) . . ?
C13 Ru Cl 135.61(5) . . ?
C16 Ru Cl 103.78(5) . . ?
C12 Ru Cl 169.43(5) . . ?
C15 Ru Cl 88.70(5) . . ?
C14 Ru Cl 102.88(5) . . ?
C1 N1 C5 118.21(14) . . ?
C1 N1 Ru 122.79(11) . . ?
C5 N1 Ru 118.80(11) . . ?
N1 C1 C2 122.71(16) . . ?
N1 C1 H1 118.6 . . ?
C2 C1 H1 118.6 . . ?
C1 C2 C3 119.00(16) . . ?
C1 C2 H2 120.5 . . ?
C3 C2 H2 120.5 . . ?
C2 C3 C4 119.53(16) . . ?
C2 C3 H3 120.2 . . ?
C4 C3 H3 120.2 . . ?
C3 C4 C5 118.67(16) . . ?
C3 C4 H4 120.7 . . ?
C5 C4 H4 120.7 . . ?
N1 C5 C4 121.87(15) . . ?
N1 C5 C6 109.25(14) . . ?
C4 C5 C6 128.81(15) . . ?
N2 C6 C7 107.54(14) . . ?
N2 C6 C5 133.60(15) . . ?
C7 C6 C5 118.69(15) . . ?
N4 C7 C6 103.34(14) . . ?
N4 C7 Ru 140.05(13) . . ?
C6 C7 Ru 116.56(12) . . ?
N3 N2 C6 111.23(13) . . ?
N3 N2 C8 118.53(13) . . ?
C6 N2 C8 130.24(14) . . ?
N2 C8 H8A 109.5 . . ?
N2 C8 H8B 109.5 . . ?
H8A C8 H8B 109.5 . . ?
N2 C8 H8C 109.5 . . ?
H8A C8 H8C 109.5 . . ?
H8B C8 H8C 109.5 . . ?
N2 N3 N4 104.41(13) . . ?
N3 N4 C7 113.47(14) . . ?
N3 N4 C9 119.71(13) . . ?
C7 N4 C9 126.52(14) . . ?
N4 C9 C11 111.27(14) . . ?
N4 C9 C10 109.50(14) . . ?
C11 C9 C10 112.65(16) . . ?
N4 C9 H9 107.7 . . ?
C11 C9 H9 107.7 . . ?
C10 C9 H9 107.7 . . ?
C9 C10 H10A 109.5 . . ?
C9 C10 H10B 109.5 . . ?
H10A C10 H10B 109.5 . . ?
C9 C10 H10C 109.5 . . ?
H10A C10 H10C 109.5 . . ?
H10B C10 H10C 109.5 . . ?
C9 C11 H11A 109.5 . . ?
C9 C11 H11B 109.5 . . ?
H11A C11 H11B 109.5 . . ?
C9 C11 H11C 109.5 . . ?
H11A C11 H11C 109.5 . . ?
H11B C11 H11C 109.5 . . ?
C17 C12 C13 116.48(15) . . ?
C17 C12 C18 119.28(15) . . ?
C13 C12 C18 124.23(15) . . ?
C17 C12 Ru 69.63(9) . . ?
C13 C12 Ru 70.75(9) . . ?
C18 C12 Ru 129.24(12) . . ?
C12 C18 C20 114.06(16) . . ?
C12 C18 C19 109.51(15) . . ?
C20 C18 C19 111.11(16) . . ?
C12 C18 H18 107.3 . . ?
C20 C18 H18 107.3 . . ?
C19 C18 H18 107.3 . . ?
C18 C19 H19A 109.5 . . ?
C18 C19 H19B 109.5 . . ?
H19A C19 H19B 109.5 . . ?
C18 C19 H19C 109.5 . . ?
H19A C19 H19C 109.5 . . ?
H19B C19 H19C 109.5 . . ?
C18 C20 H20A 109.5 . . ?
C18 C20 H20B 109.5 . . ?
H20A C20 H20B 109.5 . . ?
C18 C20 H20C 109.5 . . ?
H20A C20 H20C 109.5 . . ?
H20B C20 H20C 109.5 . . ?
C14 C13 C12 122.57(16) . . ?
C14 C13 Ru 73.85(10) . . ?
C12 C13 Ru 71.49(9) . . ?
C14 C13 H13 118.7 . . ?
C12 C13 H13 118.7 . . ?
Ru C13 H13 128.3 . . ?
C13 C14 C15 119.67(16) . . ?
C13 C14 Ru 69.25(9) . . ?
C15 C14 Ru 70.86(10) . . ?
C13 C14 H14 120.2 . . ?
C15 C14 H14 120.2 . . ?
Ru C14 H14 132.7 . . ?
C16 C15 C14 119.05(16) . . ?
C16 C15 C21 119.68(16) . . ?
C14 C15 C21 121.26(17) . . ?
C16 C15 Ru 69.97(10) . . ?
C14 C15 Ru 72.33(10) . . ?
C21 C15 Ru 128.23(12) . . ?
C15 C21 H21A 109.5 . . ?
C15 C21 H21B 109.5 . . ?
H21A C21 H21B 109.5 . . ?
C15 C21 H21C 109.5 . . ?
H21A C21 H21C 109.5 . . ?
H21B C21 H21C 109.5 . . ?
C15 C16 C17 120.15(16) . . ?
C15 C16 Ru 72.80(10) . . ?
C17 C16 Ru 69.85(9) . . ?
C15 C16 H16 119.9 . . ?
C17 C16 H16 119.9 . . ?
Ru C16 H16 129.9 . . ?
C16 C17 C12 122.01(16) . . ?
C16 C17 Ru 72.30(10) . . ?
C12 C17 Ru 72.55(10) . . ?
C16 C17 H17 119.0 . . ?
C12 C17 H17 119.0 . . ?
Ru C17 H17 128.5 . . ?
N5 C23 C24 178.8(2) . . ?
C23 C24 H24A 109.5 . . ?
C23 C24 H24B 109.5 . . ?
H24A C24 H24B 109.5 . . ?
C23 C24 H24C 109.5 . . ?
H24A C24 H24C 109.5 . . ?
H24B C24 H24C 109.5 . . ?
O2 S O3 115.40(8) . . ?
O2 S O1 115.18(8) . . ?
O3 S O1 115.12(8) . . ?
O2 S C22 102.74(8) . . ?
O3 S C22 102.98(8) . . ?
O1 S C22 102.70(9) . . ?
F2 C22 F1 107.50(15) . . ?
F2 C22 F3 107.33(15) . . ?
F1 C22 F3 106.76(15) . . ?
F2 C22 S 111.65(13) . . ?
F1 C22 S 111.99(13) . . ?
F3 C22 S 111.34(13) . . ?

loop_
_geom_bond_atom_site_label_1
_geom_bond_atom_site_label_2
_geom_bond_distance
_geom_bond_site_symmetry_2
_geom_bond_publ_flag
Ru C7 2.0201(16) . ?
Ru N1 2.1236(14) . ?
Ru C17 2.1680(17) . ?
Ru C13 2.1964(16) . ?
Ru C16 2.2000(17) . ?
Ru C12 2.2062(16) . ?
Ru C15 2.2369(17) . ?
Ru C14 2.2560(17) . ?
Ru Cl 2.4007(4) . ?
N1 C1 1.343(2) . ?
N1 C5 1.369(2) . ?
C1 C2 1.381(2) . ?
C1 H1 0.9500 . ?
C2 C3 1.384(3) . ?
C2 H2 0.9500 . ?
C3 C4 1.388(2) . ?
C3 H3 0.9500 . ?
C4 C5 1.389(2) . ?
C4 H4 0.9500 . ?
C5 C6 1.451(2) . ?
C6 N2 1.358(2) . ?
C6 C7 1.382(2) . ?
C7 N4 1.357(2) . ?
N2 N3 1.3231(19) . ?
N2 C8 1.463(2) . ?
C8 H8A 0.9800 . ?
C8 H8B 0.9800 . ?
C8 H8C 0.9800 . ?
N3 N4 1.341(2) . ?
N4 C9 1.489(2) . ?
C9 C11 1.507(2) . ?
C9 C10 1.512(3) . ?
C9 H9 1.0000 . ?
C10 H10A 0.9800 . ?
C10 H10B 0.9800 . ?
C10 H10C 0.9800 . ?
C11 H11A 0.9800 . ?
C11 H11B 0.9800 . ?
C11 H11C 0.9800 . ?
C12 C17 1.418(2) . ?
C12 C13 1.425(2) . ?
C12 C18 1.513(2) . ?
C18 C20 1.524(3) . ?
C18 C19 1.530(3) . ?
C18 H18 1.0000 . ?
C19 H19A 0.9800 . ?
C19 H19B 0.9800 . ?
C19 H19C 0.9800 . ?
C20 H20A 0.9800 . ?
C20 H20B 0.9800 . ?
C20 H20C 0.9800 . ?
C13 C14 1.410(2) . ?
C13 H13 0.9500 . ?
C14 C15 1.419(2) . ?
C14 H14 0.9500 . ?
C15 C16 1.417(3) . ?
C15 C21 1.497(2) . ?
C21 H21A 0.9800 . ?
C21 H21B 0.9800 . ?
C21 H21C 0.9800 . ?
C16 C17 1.417(2) . ?
C16 H16 0.9500 . ?
C17 H17 0.9500 . ?
N5 C23 1.135(3) . ?
C23 C24 1.455(3) . ?
C24 H24A 0.9800 . ?
C24 H24B 0.9800 . ?
C24 H24C 0.9800 . ?
O1 S 1.4414(14) . ?
O2 S 1.4377(13) . ?
O3 S 1.4411(14) . ?
S C22 1.830(2) . ?
C22 F2 1.336(2) . ?
C22 F1 1.340(2) . ?
C22 F3 1.343(2) . ?

loop_
_geom_torsion_atom_site_label_1
_geom_torsion_atom_site_label_2
_geom_torsion_atom_site_label_3
_geom_torsion_atom_site_label_4
_geom_torsion
_geom_torsion_site_symmetry_1
_geom_torsion_site_symmetry_2
_geom_torsion_site_symmetry_3
_geom_torsion_site_symmetry_4
_geom_torsion_publ_flag
C7 Ru N1 C1 176.31(14) . . . . ?
C17 Ru N1 C1 -104.32(14) . . . . ?
C13 Ru N1 C1 -44.66(14) . . . . ?
C12 Ru N1 C1 -81.38(14) . . . . ?
C15 Ru N1 C1 10.14(18) . . . . ?
C14 Ru N1 C1 -10.82(15) . . . . ?
Cl Ru N1 C1 90.93(13) . . . . ?
C7 Ru N1 C5 1.50(12) . . . . ?
C17 Ru N1 C5 80.87(14) . . . . ?
C13 Ru N1 C5 140.53(12) . . . . ?
C12 Ru N1 C5 103.81(12) . . . . ?
C15 Ru N1 C5 -164.67(11) . . . . ?
C14 Ru N1 C5 174.37(12) . . . . ?
Cl Ru N1 C5 -83.88(12) . . . . ?
C5 N1 C1 C2 0.5(2) . . . . ?
Ru N1 C1 C2 -174.32(13) . . . . ?
N1 C1 C2 C3 0.6(3) . . . . ?
C1 C2 C3 C4 -1.2(3) . . . . ?
C2 C3 C4 C5 0.8(3) . . . . ?
C1 N1 C5 C4 -1.0(2) . . . . ?
Ru N1 C5 C4 174.06(12) . . . . ?
C1 N1 C5 C6 -178.20(14) . . . . ?
Ru N1 C5 C6 -3.15(17) . . . . ?
C3 C4 C5 N1 0.3(2) . . . . ?
C3 C4 C5 C6 176.97(16) . . . . ?
N1 C5 C6 N2 178.52(17) . . . . ?
C4 C5 C6 N2 1.6(3) . . . . ?
N1 C5 C6 C7 3.8(2) . . . . ?
C4 C5 C6 C7 -173.17(17) . . . . ?
N2 C6 C7 N4 -0.78(18) . . . . ?
C5 C6 C7 N4 175.21(14) . . . . ?
N2 C6 C7 Ru -178.78(11) . . . . ?
C5 C6 C7 Ru -2.8(2) . . . . ?
N1 Ru C7 N4 -176.3(2) . . . . ?
C17 Ru C7 N4 47.51(19) . . . . ?
C13 Ru C7 N4 105.10(19) . . . . ?
C16 Ru C7 N4 12.1(2) . . . . ?
C12 Ru C7 N4 83.69(19) . . . . ?
C15 Ru C7 N4 -9.6(2) . . . . ?
Cl Ru C7 N4 -90.59(19) . . . . ?
N1 Ru C7 C6 0.72(12) . . . . ?
C17 Ru C7 C6 -135.51(13) . . . . ?
C13 Ru C7 C6 -77.92(16) . . . . ?
C16 Ru C7 C6 -170.93(12) . . . . ?
C12 Ru C7 C6 -99.33(13) . . . . ?
C15 Ru C7 C6 167.42(11) . . . . ?
Cl Ru C7 C6 86.39(12) . . . . ?
C7 C6 N2 N3 0.71(19) . . . . ?
C5 C6 N2 N3 -174.44(17) . . . . ?
C7 C6 N2 C8 -178.86(16) . . . . ?
C5 C6 N2 C8 6.0(3) . . . . ?
C6 N2 N3 N4 -0.31(18) . . . . ?
C8 N2 N3 N4 179.32(14) . . . . ?
N2 N3 N4 C7 -0.22(18) . . . . ?
N2 N3 N4 C9 173.84(13) . . . . ?
C6 C7 N4 N3 0.63(18) . . . . ?
Ru C7 N4 N3 177.86(14) . . . . ?
C6 C7 N4 C9 -172.95(15) . . . . ?
Ru C7 N4 C9 4.3(3) . . . . ?
N3 N4 C9 C11 30.9(2) . . . . ?
C7 N4 C9 C11 -155.88(17) . . . . ?
N3 N4 C9 C10 -94.30(18) . . . . ?
C7 N4 C9 C10 78.9(2) . . . . ?
C7 Ru C12 C17 -74.16(11) . . . . ?
N1 Ru C12 C17 -153.44(10) . . . . ?
C13 Ru C12 C17 129.30(15) . . . . ?
C16 Ru C12 C17 28.77(10) . . . . ?
C15 Ru C12 C17 65.33(10) . . . . ?
C14 Ru C12 C17 101.21(11) . . . . ?
Cl Ru C12 C17 73.1(3) . . . . ?
C7 Ru C12 C13 156.53(10) . . . . ?
N1 Ru C12 C13 77.26(10) . . . . ?
C17 Ru C12 C13 -129.30(15) . . . . ?
C16 Ru C12 C13 -100.53(11) . . . . ?
C15 Ru C12 C13 -63.97(10) . . . . ?
C14 Ru C12 C13 -28.09(10) . . . . ?
Cl Ru C12 C13 -56.2(3) . . . . ?
C7 Ru C12 C18 37.58(17) . . . . ?
N1 Ru C12 C18 -41.69(16) . . . . ?
C17 Ru C12 C18 111.74(19) . . . . ?
C13 Ru C12 C18 -119.0(2) . . . . ?
C16 Ru C12 C18 140.51(17) . . . . ?
C15 Ru C12 C18 177.07(16) . . . . ?
C14 Ru C12 C18 -147.05(17) . . . . ?
Cl Ru C12 C18 -175.14(16) . . . . ?
C17 C12 C18 C20 156.88(16) . . . . ?
C13 C12 C18 C20 -22.2(2) . . . . ?
Ru C12 C18 C20 70.2(2) . . . . ?
C17 C12 C18 C19 -77.9(2) . . . . ?
C13 C12 C18 C19 103.04(19) . . . . ?
Ru C12 C18 C19 -164.62(13) . . . . ?
C17 C12 C13 C14 1.7(2) . . . . ?
C18 C12 C13 C14 -179.25(16) . . . . ?
Ru C12 C13 C14 55.81(15) . . . . ?
C17 C12 C13 Ru -54.14(13) . . . . ?
C18 C12 C13 Ru 124.95(16) . . . . ?
C7 Ru C13 C14 -168.68(10) . . . . ?
N1 Ru C13 C14 118.65(10) . . . . ?
C17 Ru C13 C14 -102.51(11) . . . . ?
C16 Ru C13 C14 -64.89(10) . . . . ?
C12 Ru C13 C14 -133.47(15) . . . . ?
C15 Ru C13 C14 -28.04(10) . . . . ?
Cl Ru C13 C14 33.94(13) . . . . ?
C7 Ru C13 C12 -35.20(14) . . . . ?
N1 Ru C13 C12 -107.87(10) . . . . ?
C17 Ru C13 C12 30.96(10) . . . . ?
C16 Ru C13 C12 68.58(10) . . . . ?
C15 Ru C13 C12 105.43(11) . . . . ?
C14 Ru C13 C12 133.47(15) . . . . ?
Cl Ru C13 C12 167.41(8) . . . . ?
C12 C13 C14 C15 -3.0(2) . . . . ?
Ru C13 C14 C15 51.73(14) . . . . ?
C12 C13 C14 Ru -54.74(14) . . . . ?
N1 Ru C14 C13 -67.89(11) . . . . ?
C17 Ru C14 C13 66.47(10) . . . . ?
C16 Ru C14 C13 104.01(11) . . . . ?
C12 Ru C14 C13 28.70(10) . . . . ?
C15 Ru C14 C13 133.77(15) . . . . ?
Cl Ru C14 C13 -156.38(9) . . . . ?
N1 Ru C14 C15 158.34(10) . . . . ?
C17 Ru C14 C15 -67.30(11) . . . . ?
C13 Ru C14 C15 -133.77(15) . . . . ?
C16 Ru C14 C15 -29.77(10) . . . . ?
C12 Ru C14 C15 -105.07(11) . . . . ?
Cl Ru C14 C15 69.85(10) . . . . ?
C13 C14 C15 C16 3.0(2) . . . . ?
Ru C14 C15 C16 53.98(14) . . . . ?
C13 C14 C15 C21 -175.49(16) . . . . ?
Ru C14 C15 C21 -124.50(16) . . . . ?
C13 C14 C15 Ru -51.00(14) . . . . ?
C7 Ru C15 C16 35.64(15) . . . . ?
N1 Ru C15 C16 -165.58(10) . . . . ?
C17 Ru C15 C16 -29.34(10) . . . . ?
C13 Ru C15 C16 -103.08(11) . . . . ?
C12 Ru C15 C16 -66.35(10) . . . . ?
C14 Ru C15 C16 -131.19(15) . . . . ?
Cl Ru C15 C16 115.07(9) . . . . ?
C7 Ru C15 C14 166.83(11) . . . . ?
N1 Ru C15 C14 -34.39(15) . . . . ?
C17 Ru C15 C14 101.84(11) . . . . ?
C13 Ru C15 C14 28.11(10) . . . . ?
C16 Ru C15 C14 131.19(15) . . . . ?
C12 Ru C15 C14 64.83(10) . . . . ?
Cl Ru C15 C14 -113.74(10) . . . . ?
C7 Ru C15 C21 -76.93(19) . . . . ?
N1 Ru C15 C21 81.86(19) . . . . ?
C17 Ru C15 C21 -141.91(18) . . . . ?
C13 Ru C15 C21 144.36(18) . . . . ?
C16 Ru C15 C21 -112.6(2) . . . . ?
C12 Ru C15 C21 -178.92(17) . . . . ?
C14 Ru C15 C21 116.2(2) . . . . ?
Cl Ru C15 C21 2.51(16) . . . . ?
C14 C15 C16 C17 -1.8(2) . . . . ?
C21 C15 C16 C17 176.75(15) . . . . ?
Ru C15 C16 C17 53.36(14) . . . . ?
C14 C15 C16 Ru -55.11(14) . . . . ?
C21 C15 C16 Ru 123.39(15) . . . . ?
C7 Ru C16 C15 -156.94(10) . . . . ?
C17 Ru C16 C15 132.35(15) . . . . ?
C13 Ru C16 C15 65.82(10) . . . . ?
C12 Ru C16 C15 103.60(11) . . . . ?
C14 Ru C16 C15 29.45(10) . . . . ?
Cl Ru C16 C15 -68.81(10) . . . . ?
C7 Ru C16 C17 70.71(11) . . . . ?
C13 Ru C16 C17 -66.53(10) . . . . ?
C12 Ru C16 C17 -28.75(10) . . . . ?
C15 Ru C16 C17 -132.35(15) . . . . ?
C14 Ru C16 C17 -102.89(11) . . . . ?
Cl Ru C16 C17 158.84(9) . . . . ?
C15 C16 C17 C12 0.5(2) . . . . ?
Ru C16 C17 C12 55.19(14) . . . . ?
C15 C16 C17 Ru -54.73(14) . . . . ?
C13 C12 C17 C16 -0.4(2) . . . . ?
C18 C12 C17 C16 -179.51(15) . . . . ?
Ru C12 C17 C16 -55.08(14) . . . . ?
C13 C12 C17 Ru 54.70(13) . . . . ?
C18 C12 C17 Ru -124.43(15) . . . . ?
C7 Ru C17 C16 -115.49(10) . . . . ?
N1 Ru C17 C16 171.43(9) . . . . ?
C13 Ru C17 C16 102.21(11) . . . . ?
C12 Ru C17 C16 133.13(15) . . . . ?
C15 Ru C17 C16 28.89(10) . . . . ?
C14 Ru C17 C16 65.56(10) . . . . ?
Cl Ru C17 C16 -31.64(13) . . . . ?
C7 Ru C17 C12 111.38(10) . . . . ?
N1 Ru C17 C12 38.30(13) . . . . ?
C13 Ru C17 C12 -30.92(10) . . . . ?
C16 Ru C17 C12 -133.13(15) . . . . ?
C15 Ru C17 C12 -104.25(11) . . . . ?
C14 Ru C17 C12 -67.57(10) . . . . ?
Cl Ru C17 C12 -164.77(8) . . . . ?
O2 S C22 F2 58.60(15) . . . . ?
O3 S C22 F2 178.83(13) . . . . ?
O1 S C22 F2 -61.28(15) . . . . ?
O2 S C22 F1 179.21(13) . . . . ?
O3 S C22 F1 -60.56(14) . . . . ?
O1 S C22 F1 59.33(14) . . . . ?
O2 S C22 F3 -61.34(14) . . . . ?
O3 S C22 F3 58.89(14) . . . . ?
O1 S C22 F3 178.78(13) . . . . ?
